data_2204755
loop_
_publ_author_name
'Siero\'n, Les\/law'
'Tosik, Anita'

_publ_section_title Pentacarbonyl(3,3',4,4'-tetramethyl-1,1'-diphosphaferrocene-\k<i>P</i>)tungsten(0)
_journal_issue 12
_journal_name_full 'Acta Crystallographica Section E'
_journal_page_first m1828
_journal_page_last m1829
_journal_paper_doi 10.1107/S1600536804028910
_journal_volume 60
_journal_year 2004
_chemical_formula_iupac '[W Fe (C6 H8 P)2 (C O)5]'
_chemical_formula_moiety 'C17 H16 Fe O5 P2 W'
_chemical_formula_sum 'C17 H16 Fe O5 P2 W'
_chemical_formula_weight 601.93
_chemical_name_systematic
;
Pentacarbonyl(3,3',4,4'-tetramethyl-1,1'-diphosphaferrocene-\kP)tungsten(0)
;
_space_group_IT_number 14
_symmetry_cell_setting monoclinic
_symmetry_space_group_name_Hall '-P 2ybc'
_symmetry_space_group_name_H-M 'P 1 21/c 1'
_atom_sites_solution_hydrogens difmap
_atom_sites_solution_primary direct
_atom_sites_solution_secondary direct
_cell_angle_alpha 90
_cell_angle_beta 101.02(7)
_cell_angle_gamma 90
_cell_formula_units_Z 4
_cell_length_a 13.279(13)
_cell_length_b 10.857(9)
_cell_length_c 14.061(12)
_cell_measurement_reflns_used 48
_cell_measurement_temperature 293
_cell_measurement_theta_max 14.0
_cell_measurement_theta_min 3.6
_cell_volume 1990(3)
_computing_cell_refinement 'P3 Software'
_computing_data_collection 'P3 Software (Siemens, 1993)'
_computing_data_reduction 'XDISK in SHELXTL/PC (Sheldrick, 1990)'
_computing_molecular_graphics 'XP in SHELXTL/PC'
_computing_publication_material 'PLATON (Spek, 2003)'
_computing_structure_refinement 'SHELXL97 (Sheldrick, 1997)'
_computing_structure_solution 'SHELXS97 (Sheldrick, 1997)'
_diffrn_ambient_temperature 293
_diffrn_measured_fraction_theta_full 0.999
_diffrn_measured_fraction_theta_max 0.999
_diffrn_measurement_device_type 'Siemens P3'
_diffrn_measurement_method \w--2\q
_diffrn_radiation_monochromator graphite
_diffrn_radiation_type MoK\a
_diffrn_radiation_wavelength 0.71073
_diffrn_reflns_av_R_equivalents 0.0180
_diffrn_reflns_av_sigmaI/netI 0.0241
_diffrn_reflns_limit_h_max 16
_diffrn_reflns_limit_h_min -17
_diffrn_reflns_limit_k_max 14
_diffrn_reflns_limit_k_min 0
_diffrn_reflns_limit_l_max 18
_diffrn_reflns_limit_l_min 0
_diffrn_reflns_number 4752
_diffrn_reflns_reduction_process ' ?'
_diffrn_reflns_theta_full 27.50
_diffrn_reflns_theta_max 27.50
_diffrn_reflns_theta_min 2.39
_diffrn_standards_decay_% 0
_diffrn_standards_interval_count 100
_diffrn_standards_number 3
_exptl_absorpt_coefficient_mu 6.689
_exptl_absorpt_correction_T_max 0.480
_exptl_absorpt_correction_T_min 0.236
_exptl_absorpt_correction_type psi-scan
_exptl_absorpt_process_details '(North et al., 1968)'
_exptl_crystal_colour Red
_exptl_crystal_density_diffrn 2.009
_exptl_crystal_density_method 'Not measured'
_exptl_crystal_description Prism
_exptl_crystal_F_000 1152
_exptl_crystal_size_max 0.46
_exptl_crystal_size_mid 0.125
_exptl_crystal_size_min 0.11
_refine_diff_density_max 0.708
_refine_diff_density_min -0.674
_refine_ls_extinction_coef 0.00038(9)
_refine_ls_extinction_expression FC^*^=KFC[1+0.001XFC^2^\L^3^/SIN(2\Q)]^-1/4^
_refine_ls_extinction_method SHELXL97
_refine_ls_goodness_of_fit_ref 1.026
_refine_ls_hydrogen_treatment constr
_refine_ls_matrix_type full
_refine_ls_number_parameters 240
_refine_ls_number_reflns 4567
_refine_ls_number_restraints 0
_refine_ls_restrained_S_all 1.026
_refine_ls_R_factor_all 0.0358
_refine_ls_R_factor_gt 0.0257
_refine_ls_shift/su_max 0.001
_refine_ls_shift/su_mean 0.000
_refine_ls_structure_factor_coef Fsqd
_refine_ls_weighting_details 'calc w = 1/[\s^2^(Fo^2^)+(0.0306P)^2^+1.1109P] where P = (Fo^2^+2Fc^2^)/3'
_refine_ls_weighting_scheme calc
_refine_ls_wR_factor_gt 0.0571
_refine_ls_wR_factor_ref 0.0593
_reflns_number_gt 3802
_reflns_number_total 4567
_reflns_threshold_expression I>2\s(I)
_cod_data_source_file nc6008.cif
_cod_data_source_block I
_cod_depositor_comments
;
The following automatic conversions were performed:
'_symmetry_cell_setting' value 'Monoclinic' changed to 'monoclinic'
according to '/home/saulius/struct/CIF-dictionaries/cif_core.dic'
dictionary named 'cif_core.dic' version 2.4.1 from 2010-06-29.

Automatic conversion script
Id: cif_fix_enum 1527 2010-12-29 10:47:43Z saulius 

The following automatic conversions were performed:

'_symmetry_cell_setting' value 'Monoclinic' changed to 'monoclinic'
according to /home/saulius/struct/CIF-dictionaries/cif_core.dic
dictionary named 'cif_core.dic' version 2.4.1 from 2010-06-29.

Automatic conversion script
Id: cif_fix_values 1715 2011-07-08 13:25:40Z adriana 
;
_cod_original_sg_symbol_H-M 'P 21/c'
_cod_database_code 2204755

loop_
_symmetry_equiv_pos_site_id
_symmetry_equiv_pos_as_xyz
1 x,y,z
2 -x,1/2+y,1/2-z
3 -x,-y,-z
4 x,1/2-y,1/2+z

loop_
_atom_site_label
_atom_site_fract_x
_atom_site_fract_y
_atom_site_fract_z
_atom_site_U_iso_or_equiv
_atom_site_adp_type
_atom_site_calc_flag
_atom_site_refinement_flags
_atom_site_occupancy
_atom_site_type_symbol
W 0.344268(12) 0.337052(14) 0.272226(11) 0.03728(6) Uani d . 1 W
Fe 0.19263(4) 0.64207(4) 0.08580(3) 0.02999(11) Uani d . 1 Fe
P1 0.25445(7) 0.53049(9) 0.21759(7) 0.0347(2) Uani d . 1 P
P11 0.15788(11) 0.49949(12) -0.03491(8) 0.0568(3) Uani d . 1 P
O1 0.4571(3) 0.0935(3) 0.3518(3) 0.0757(11) Uani d . 1 O
O2 0.2470(4) 0.3415(4) 0.4615(3) 0.0851(13) Uani d . 1 O
O3 0.1516(3) 0.1931(4) 0.1559(3) 0.0778(11) Uani d . 1 O
O4 0.4447(4) 0.3263(4) 0.0843(3) 0.0878(13) Uani d . 1 O
O5 0.5224(3) 0.5134(3) 0.3760(3) 0.0761(11) Uani d . 1 O
C2 0.1264(3) 0.5803(4) 0.1994(3) 0.0369(8) Uani d . 1 C
H2 0.0705 0.5277 0.1949 0.044 Uiso calc R 1 H
C3 0.1185(3) 0.7101(4) 0.1922(3) 0.0394(8) Uani d . 1 C
C4 0.2157(3) 0.7684(3) 0.2008(3) 0.0384(8) Uani d . 1 C
C5 0.2964(3) 0.6824(3) 0.2131(3) 0.0365(8) Uani d . 1 C
H5 0.3650 0.7042 0.2182 0.044 Uiso calc R 1 H
C6 0.0173(4) 0.7787(5) 0.1809(4) 0.0621(13) Uani d . 1 C
H61 0.0089 0.8100 0.2427 0.093 Uiso calc R 1 H
H62 -0.0381 0.7235 0.1563 0.093 Uiso calc R 1 H
H63 0.0171 0.8458 0.1365 0.093 Uiso calc R 1 H
C7 0.2320(4) 0.9059(4) 0.2021(3) 0.0597(12) Uani d . 1 C
H71 0.2365 0.9362 0.2670 0.090 Uiso calc R 1 H
H72 0.1755 0.9447 0.1601 0.090 Uiso calc R 1 H
H73 0.2945 0.9243 0.1802 0.090 Uiso calc R 1 H
C12 0.0855(3) 0.6368(4) -0.0428(3) 0.0467(10) Uani d . 1 C
H12 0.0146 0.6375 -0.0483 0.056 Uiso calc R 1 H
C13 0.1444(3) 0.7451(4) -0.0400(2) 0.0412(9) Uani d . 1 C
C14 0.2510(3) 0.7186(4) -0.0280(3) 0.0395(8) Uani d . 1 C
C15 0.2695(3) 0.5910(4) -0.0228(3) 0.0487(10) Uani d . 1 C
H15 0.3351 0.5576 -0.0138 0.058 Uiso calc R 1 H
C16 0.0987(4) 0.8724(4) -0.0503(3) 0.0567(12) Uani d . 1 C
H161 0.0945 0.9006 -0.1157 0.085 Uiso calc R 1 H
H162 0.1412 0.9275 -0.0066 0.085 Uiso calc R 1 H
H163 0.0312 0.8703 -0.0353 0.085 Uiso calc R 1 H
C17 0.3340(4) 0.8132(5) -0.0216(3) 0.0580(12) Uani d . 1 C
H171 0.3431 0.8347 -0.0857 0.087 Uiso calc R 1 H
H172 0.3969 0.7804 0.0145 0.087 Uiso calc R 1 H
H173 0.3151 0.8853 0.0104 0.087 Uiso calc R 1 H
C21 0.4163(3) 0.1814(4) 0.3223(3) 0.0481(10) Uani d . 1 C
C22 0.2801(4) 0.3407(4) 0.3929(4) 0.0524(11) Uani d . 1 C
C23 0.2215(4) 0.2429(4) 0.1989(4) 0.0514(10) Uani d . 1 C
C24 0.4093(3) 0.3307(4) 0.1514(4) 0.0529(11) Uani d . 1 C
C25 0.4615(3) 0.4480(4) 0.3393(3) 0.0508(11) Uani d . 1 C

loop_
_atom_site_aniso_label
_atom_site_aniso_U_11
_atom_site_aniso_U_22
_atom_site_aniso_U_33
_atom_site_aniso_U_12
_atom_site_aniso_U_13
_atom_site_aniso_U_23
W 0.04242(9) 0.03226(9) 0.03754(9) 0.00719(7) 0.00858(6) 0.00337(7)
Fe 0.0355(2) 0.0312(3) 0.0241(2) -0.00114(19) 0.00751(19) 0.00059(19)
P1 0.0404(5) 0.0327(5) 0.0310(5) 0.0035(4) 0.0064(4) 0.0028(4)
P11 0.0859(9) 0.0447(6) 0.0403(6) -0.0149(6) 0.0137(6) -0.0108(5)
O1 0.085(3) 0.049(2) 0.092(3) 0.0261(19) 0.014(2) 0.011(2)
O2 0.117(3) 0.085(3) 0.068(2) 0.009(2) 0.054(3) 0.010(2)
O3 0.059(2) 0.069(2) 0.100(3) -0.0047(18) 0.002(2) -0.016(2)
O4 0.111(3) 0.087(3) 0.081(3) -0.003(2) 0.059(3) -0.010(2)
O5 0.061(2) 0.062(2) 0.095(3) -0.0034(18) -0.010(2) -0.005(2)
C2 0.0431(19) 0.041(2) 0.0294(18) -0.0001(16) 0.0128(15) 0.0053(16)
C3 0.047(2) 0.044(2) 0.0300(18) 0.0110(17) 0.0134(16) 0.0035(17)
C4 0.058(2) 0.0314(19) 0.0267(18) 0.0000(16) 0.0093(16) -0.0022(15)
C5 0.0389(18) 0.041(2) 0.0298(17) -0.0047(15) 0.0062(14) -0.0010(16)
C6 0.064(3) 0.067(3) 0.059(3) 0.030(2) 0.020(2) 0.003(3)
C7 0.100(4) 0.033(2) 0.048(3) -0.006(2) 0.019(3) -0.006(2)
C12 0.046(2) 0.058(3) 0.033(2) -0.0105(19) 0.0000(16) 0.0012(18)
C13 0.047(2) 0.052(2) 0.0225(18) -0.0026(18) 0.0017(15) 0.0058(17)
C14 0.044(2) 0.051(2) 0.0243(17) -0.0072(17) 0.0095(15) 0.0023(16)
C15 0.056(2) 0.059(3) 0.034(2) 0.008(2) 0.0191(18) -0.0039(19)
C16 0.069(3) 0.056(3) 0.043(2) 0.007(2) 0.006(2) 0.012(2)
C17 0.057(3) 0.073(3) 0.046(2) -0.018(2) 0.015(2) 0.005(2)
C21 0.052(2) 0.038(2) 0.054(2) 0.0073(18) 0.0092(19) 0.0001(19)
C22 0.060(3) 0.046(2) 0.053(3) 0.014(2) 0.016(2) 0.010(2)
C23 0.051(2) 0.043(2) 0.061(3) 0.006(2) 0.012(2) 0.000(2)
C24 0.052(2) 0.048(3) 0.062(3) 0.006(2) 0.019(2) -0.003(2)
C25 0.045(2) 0.048(3) 0.057(3) 0.012(2) 0.003(2) 0.008(2)

loop_
_atom_type_symbol
_atom_type_description
_atom_type_scat_dispersion_real
_atom_type_scat_dispersion_imag
_atom_type_scat_source
W W -0.8490 6.8722 'International Tables Vol C Tables 4.2.6.8 and 6.1.1.4'
P P 0.1023 0.0942 'International Tables Vol C Tables 4.2.6.8 and 6.1.1.4'
O O 0.0106 0.0060 'International Tables Vol C Tables 4.2.6.8 and 6.1.1.4'
Fe Fe 0.3463 0.8444 'International Tables Vol C Tables 4.2.6.8 and 6.1.1.4'
H H 0.0000 0.0000 'International Tables Vol C Tables 4.2.6.8 and 6.1.1.4'
C C 0.0033 0.0016 'International Tables Vol C Tables 4.2.6.8 and 6.1.1.4'

loop_
_geom_angle_atom_site_label_1
_geom_angle_atom_site_label_2
_geom_angle_atom_site_label_3
_geom_angle
_geom_angle_publ_flag
P1 W C21 177.58(13) yes
P1 W C22 89.34(13) yes
P1 W C23 88.68(14) yes
P1 W C24 91.48(13) yes
P1 W C25 85.55(14) yes
C21 W C22 88.36(18) yes
C21 W C23 92.10(19) yes
C21 W C24 90.82(19) yes
C21 W C25 93.72(18) yes
C22 W C23 90.6(2) yes
C22 W C24 179.15(17) yes
C22 W C25 90.4(2) yes
C23 W C24 89.2(2) yes
C23 W C25 174.12(17) yes
C24 W C25 89.9(2) yes
W P1 C2 134.87(14) no
W P1 C5 132.65(14) no
C2 P1 C5 90.61(19) yes
C12 P11 C15 88.2(2) yes
P1 C2 C3 112.0(3) no
C2 C3 C4 112.5(3) no
C2 C3 C6 123.3(3) no
C4 C3 C6 124.1(4) no
C3 C4 C5 111.9(3) no
C3 C4 C7 124.6(4) no
C5 C4 C7 123.4(4) no
P1 C5 C4 113.0(3) no
P11 C12 C13 114.2(3) no
C12 C13 C14 111.7(4) no
C12 C13 C16 123.5(4) no
C14 C13 C16 124.8(4) no
C13 C14 C15 111.4(4) no
C13 C14 C17 124.9(4) no
C15 C14 C17 123.6(4) no
P11 C15 C14 114.5(3) no
W C21 O1 179.2(4) no
W C22 O2 178.1(5) no
W C23 O3 177.9(4) no
W C24 O4 179.4(5) no
W C25 O5 176.6(4) no
P1 C2 H2 124.0 no
C3 C2 H2 124.0 no
P1 C5 H5 123.5 no
C4 C5 H5 123.5 no
C3 C6 H61 109.5 no
C3 C6 H62 109.5 no
C3 C6 H63 109.5 no
H61 C6 H62 109.5 no
H61 C6 H63 110.5 no
H62 C6 H63 109.5 no
C4 C7 H71 109.5 no
C4 C7 H72 109.5 no
C4 C7 H73 109.5 no
H71 C7 H72 109.5 no
H71 C7 H73 109.5 no
H72 C7 H73 109.5 no
P11 C12 H12 122.9 no
C13 C12 H12 122.9 no
P11 C15 H15 122.8 no
C14 C15 H15 122.8 no
C13 C16 H161 109.5 no
C13 C16 H162 109.5 no
C13 C16 H163 109.5 no
H161 C16 H162 109.5 no
H161 C16 H163 109.5 no
H162 C16 H163 109.5 no
C14 C17 H171 109.5 no
C14 C17 H172 109.5 no
C14 C17 H173 109.5 no
H171 C17 H172 109.5 no
H171 C17 H173 109.5 no
H172 C17 H173 109.5 no

loop_
_geom_bond_atom_site_label_1
_geom_bond_atom_site_label_2
_geom_bond_distance
_geom_bond_publ_flag
W P1 2.464(2) yes
W C21 2.002(5) yes
W C22 2.040(5) yes
W C23 2.031(5) yes
W C24 2.048(5) yes
W C25 2.050(5) yes
P1 C2 1.755(4) yes
P1 C5 1.746(4) yes
P11 C12 1.765(5) yes
P11 C15 1.766(5) yes
O1 C21 1.137(5) yes
O2 C22 1.134(6) yes
O3 C23 1.142(6) yes
O4 C24 1.134(6) yes
O5 C25 1.125(5) yes
C2 C3 1.415(6) no
C3 C4 1.422(6) no
C3 C6 1.518(6) no
C4 C5 1.408(5) no
C4 C7 1.508(6) no
C12 C13 1.409(5) no
C13 C14 1.422(6) no
C13 C16 1.506(6) no
C14 C15 1.406(6) no
C14 C17 1.496(6) no
C2 H2 0.93 no
C5 H5 0.93 no
C6 H61 0.96 no
C6 H62 0.96 no
C6 H63 0.96 no
C7 H71 0.96 no
C7 H72 0.96 no
C7 H73 0.96 no
C12 H12 0.93 no
C15 H15 0.93 no
C16 H161 0.96 no
C16 H162 0.96 no
C16 H163 0.96 no
C17 H171 0.96 no
C17 H172 0.96 no
C17 H173 0.96 no

loop_
_geom_contact_atom_site_label_1
_geom_contact_atom_site_label_2
_geom_contact_distance
_geom_contact_publ_flag
P1 P11 3.553(4) yes
